data_2219560
loop_
_publ_author_name
'Krokidis, Marios'
'Papaioannou, Dionissios'
'Nastopoulos, Vassilios'

_publ_section_title
;
 (<i>Z</i>)-<i>tert</i>-Butyl
 2-(4-amino-9<i>H</i>-fluoren-9-ylidene)acetate
;
_journal_coeditor_code DN2370
_journal_issue 10
_journal_name_full 'Acta Crystallographica Section E'
_journal_page_first o1978
_journal_paper_doi 10.1107/S1600536808029735
_journal_volume 64
_journal_year 2008
_chemical_formula_iupac 'C19 H19 N O2'
_chemical_formula_moiety 'C19 H19 N O2'
_chemical_formula_sum 'C19 H19 N O2'
_chemical_formula_weight 293.35
_chemical_name_systematic
;
(<i>Z</i>)-<i>tert</i>-butyl 2-(4-amino-9<i>H</i>-fluoren-9-ylidene)acetate
;
_space_group_IT_number 61
_symmetry_cell_setting orthorhombic
_symmetry_space_group_name_Hall '-P 2ac 2ab'
_symmetry_space_group_name_H-M 'P b c a'
_atom_sites_solution_hydrogens difmap
_atom_sites_solution_primary direct
_atom_sites_solution_secondary difmap
_audit_creation_method SHELXL-97
_cell_angle_alpha 90.00
_cell_angle_beta 90.00
_cell_angle_gamma 90.00
_cell_formula_units_Z 8
_cell_length_a 9.0820(12)
_cell_length_b 13.7330(17)
_cell_length_c 24.568(3)
_cell_measurement_reflns_used 3945
_cell_measurement_temperature 100(2)
_cell_measurement_theta_max 30.1590
_cell_measurement_theta_min 3.1301
_cell_volume 3064.2(7)
_computing_cell_refinement 'CrysAlis RED (Oxford Diffraction, 2008)'
_computing_data_collection 'CrysAlis CCD (Oxford Diffraction, 2008)'
_computing_data_reduction 'CrysAlis RED (Oxford Diffraction, 2008)'
_computing_molecular_graphics
;
PLATON (Spek, 2003), ORTEP-3 (Farrugia, 1997) and DIAMOND
(Brandenburg, 2008)
;
_computing_publication_material
;
WinGX (Farrugia, 1999) and publCIF (Westrip, 2008)
;
_computing_structure_refinement 'SHELXL97 (Sheldrick, 2008)'
_computing_structure_solution 'SIR92 (Altomare <i>et al.</i>,  1994)'
_diffrn_ambient_temperature 100(2)
_diffrn_detector_area_resol_mean 16.0288
_diffrn_measured_fraction_theta_full 0.986
_diffrn_measured_fraction_theta_max 0.986
_diffrn_measurement_device_type 'Oxford Diffraction Xcalibur-3 with Sapphire CCD'
_diffrn_measurement_method '\w and \f'
_diffrn_radiation_monochromator graphite
_diffrn_radiation_source 'Enhance (Mo) X-ray source'
_diffrn_radiation_type MoK\a
_diffrn_radiation_wavelength 0.71073
_diffrn_reflns_av_R_equivalents 0.1193
_diffrn_reflns_av_sigmaI/netI 0.0763
_diffrn_reflns_limit_h_max 10
_diffrn_reflns_limit_h_min -8
_diffrn_reflns_limit_k_max 14
_diffrn_reflns_limit_k_min -16
_diffrn_reflns_limit_l_max 29
_diffrn_reflns_limit_l_min -27
_diffrn_reflns_number 18331
_diffrn_reflns_theta_full 25.00
_diffrn_reflns_theta_max 25.00
_diffrn_reflns_theta_min 3.16
_exptl_absorpt_coefficient_mu 0.082
_exptl_absorpt_correction_T_max 0.9891
_exptl_absorpt_correction_T_min 0.9556
_exptl_absorpt_correction_type multi-scan
_exptl_absorpt_process_details '(CrysAlis RED; Oxford Diffraction, 2008)'
_exptl_crystal_colour 'light yellow'
_exptl_crystal_density_diffrn 1.272
_exptl_crystal_density_method 'not measured'
_exptl_crystal_description prism
_exptl_crystal_F_000 1248
_exptl_crystal_size_max 0.32
_exptl_crystal_size_mid 0.26
_exptl_crystal_size_min 0.16
_refine_diff_density_max 0.304
_refine_diff_density_min -0.217
_refine_ls_extinction_method none
_refine_ls_goodness_of_fit_ref 1.005
_refine_ls_hydrogen_treatment mixed
_refine_ls_matrix_type full
_refine_ls_number_parameters 211
_refine_ls_number_reflns 2671
_refine_ls_number_restraints 0
_refine_ls_restrained_S_all 1.005
_refine_ls_R_factor_all 0.1113
_refine_ls_R_factor_gt 0.0626
_refine_ls_shift/su_max 0.000
_refine_ls_shift/su_mean 0.000
_refine_ls_structure_factor_coef Fsqd
_refine_ls_weighting_details 'calc w=1/[\s^2^(Fo^2^)+(0.069P)^2^] where P=(Fo^2^+2Fc^2^)/3'
_refine_ls_weighting_scheme calc
_refine_ls_wR_factor_gt 0.1290
_refine_ls_wR_factor_ref 0.1430
_reflns_number_gt 1671
_reflns_number_total 2671
_reflns_threshold_expression I>2\s(I)
_cod_data_source_file dn2370.cif
_cod_data_source_block I
_cod_database_code 2219560
_cod_database_fobs_code 2219560

loop_
_symmetry_equiv_pos_as_xyz
'x, y, z'
'-x+1/2, -y, z+1/2'
'x+1/2, -y+1/2, -z'
'-x, y+1/2, -z+1/2'
'-x, -y, -z'
'x-1/2, y, -z-1/2'
'-x-1/2, y-1/2, z'
'x, -y-1/2, z-1/2'

loop_
_atom_site_type_symbol
_atom_site_label
_atom_site_fract_x
_atom_site_fract_y
_atom_site_fract_z
_atom_site_U_iso_or_equiv
_atom_site_adp_type
_atom_site_calc_flag
_atom_site_refinement_flags
_atom_site_occupancy
C C1' 0.1196(3) 0.06224(19) 0.71979(11) 0.0225(7) Uani d . 1
C C1 0.0627(3) 0.11302(19) 0.67557(12) 0.0268(7) Uani d . 1
H H1 0.0906 0.0977 0.6402 0.032 Uiso calc R 1
C C2 -0.0373(3) 0.18742(19) 0.68596(12) 0.0301(7) Uani d . 1
H H2 -0.0751 0.2232 0.6570 0.036 Uiso calc R 1
C C3 -0.0816(3) 0.20922(19) 0.73829(12) 0.0275(7) Uani d . 1
H H3 -0.1496 0.2589 0.7437 0.033 Uiso calc R 1
C C4 -0.0270(3) 0.15855(19) 0.78340(12) 0.0236(7) Uani d . 1
C C4' 0.0775(3) 0.08588(18) 0.77339(11) 0.0225(7) Uani d . 1
C C5' 0.1565(3) 0.02216(19) 0.81212(12) 0.0225(7) Uani d . 1
C C5 0.1598(3) 0.0176(2) 0.86812(12) 0.0271(7) Uani d . 1
H H5 0.1017 0.0592 0.8888 0.033 Uiso calc R 1
C C6 0.2509(3) -0.0500(2) 0.89319(12) 0.0315(8) Uani d . 1
H H6 0.2537 -0.0534 0.9310 0.038 Uiso calc R 1
C C7 0.3378(3) -0.1125(2) 0.86264(12) 0.0294(7) Uani d . 1
H H7 0.3974 -0.1579 0.8801 0.035 Uiso calc R 1
C C8 0.3365(3) -0.1077(2) 0.80637(11) 0.0248(7) Uani d . 1
H H8 0.3956 -0.1492 0.7859 0.030 Uiso calc R 1
C C8' 0.2461(3) -0.04057(18) 0.78088(11) 0.0216(7) Uani d . 1
C C9 0.2258(3) -0.02063(19) 0.72239(12) 0.0224(7) Uani d . 1
C C10 0.2879(3) -0.0755(2) 0.68355(12) 0.0241(7) Uani d . 1
H H10 0.350(3) -0.129(2) 0.6933(11) 0.029 Uiso d . 1
C C11 0.2785(3) -0.0635(2) 0.62405(12) 0.0258(7) Uani d . 1
C C12 0.2695(3) -0.1621(2) 0.54059(11) 0.0268(7) Uani d . 1
C C13 0.2656(4) -0.2720(2) 0.53364(13) 0.0450(9) Uani d . 1
H H13A 0.3497 -0.3003 0.5512 0.067 Uiso calc R 1
H H13B 0.2675 -0.2878 0.4956 0.067 Uiso calc R 1
H H13C 0.1772 -0.2974 0.5497 0.067 Uiso calc R 1
C C14 0.4087(4) -0.1212(3) 0.51722(13) 0.0445(9) Uani d . 1
H H14A 0.4062 -0.0514 0.5194 0.067 Uiso calc R 1
H H14B 0.4175 -0.1406 0.4798 0.067 Uiso calc R 1
H H14C 0.4915 -0.1453 0.5374 0.067 Uiso calc R 1
C C15 0.1325(4) -0.1164(2) 0.51698(13) 0.0421(9) Uani d . 1
H H15A 0.0472 -0.1425 0.5349 0.063 Uiso calc R 1
H H15B 0.1272 -0.1304 0.4787 0.063 Uiso calc R 1
H H15C 0.1358 -0.0472 0.5223 0.063 Uiso calc R 1
N N -0.0702(3) 0.18283(18) 0.83630(11) 0.0298(6) Uani d . 1
H H1N -0.147(4) 0.218(2) 0.8360(13) 0.045 Uiso d . 1
H H2N -0.095(3) 0.132(2) 0.8587(13) 0.045 Uiso d . 1
O O1 0.2699(2) -0.15191(12) 0.60048(7) 0.0262(5) Uani d . 1
O O2 0.2815(3) 0.01219(14) 0.59924(8) 0.0384(6) Uani d . 1

loop_
_atom_site_aniso_label
_atom_site_aniso_U_11
_atom_site_aniso_U_22
_atom_site_aniso_U_33
_atom_site_aniso_U_12
_atom_site_aniso_U_13
_atom_site_aniso_U_23
C1' 0.0268(16) 0.0110(14) 0.0297(17) -0.0066(12) -0.0013(13) -0.0008(12)
C1 0.0332(17) 0.0165(15) 0.0306(17) -0.0016(13) -0.0030(14) 0.0037(13)
C2 0.0370(19) 0.0179(15) 0.0353(18) -0.0032(14) -0.0047(15) 0.0060(14)
C3 0.0291(18) 0.0108(15) 0.043(2) 0.0003(13) -0.0027(15) -0.0014(13)
C4 0.0264(16) 0.0130(14) 0.0314(18) -0.0047(12) 0.0012(14) -0.0025(12)
C4' 0.0288(16) 0.0111(14) 0.0277(17) -0.0044(12) -0.0031(13) 0.0004(12)
C5' 0.0263(16) 0.0124(14) 0.0289(17) -0.0047(12) -0.0032(14) -0.0029(12)
C5 0.0349(18) 0.0194(15) 0.0270(17) -0.0007(13) 0.0022(14) -0.0055(13)
C6 0.0423(19) 0.0264(17) 0.0259(17) -0.0013(15) -0.0006(15) -0.0039(13)
C7 0.0369(18) 0.0204(16) 0.0310(18) 0.0022(14) -0.0043(15) -0.0008(14)
C8 0.0316(17) 0.0146(14) 0.0281(17) -0.0009(13) -0.0018(14) -0.0051(13)
C8' 0.0296(16) 0.0109(13) 0.0243(16) -0.0051(12) -0.0001(14) -0.0038(12)
C9 0.0230(16) 0.0126(14) 0.0317(17) -0.0043(12) -0.0033(14) -0.0004(12)
C10 0.0329(18) 0.0107(14) 0.0287(17) -0.0011(12) -0.0011(14) -0.0008(13)
C11 0.0332(18) 0.0153(15) 0.0288(16) -0.0029(13) 0.0013(14) -0.0008(13)
C12 0.0359(18) 0.0220(16) 0.0225(16) -0.0015(14) 0.0017(14) -0.0009(12)
C13 0.083(3) 0.0263(18) 0.0259(18) -0.0044(18) 0.0041(18) -0.0059(14)
C14 0.052(2) 0.053(2) 0.0285(18) -0.0116(18) 0.0043(17) 0.0036(16)
C15 0.049(2) 0.046(2) 0.0303(18) 0.0002(17) -0.0025(17) -0.0051(16)
N 0.0346(16) 0.0172(14) 0.0374(16) 0.0019(12) 0.0056(13) -0.0018(12)
O1 0.0446(13) 0.0125(10) 0.0214(11) -0.0021(9) 0.0032(10) -0.0001(8)
O2 0.0723(17) 0.0127(10) 0.0303(12) -0.0024(10) -0.0025(11) 0.0043(9)

loop_
_atom_type_symbol
_atom_type_description
_atom_type_scat_dispersion_real
_atom_type_scat_dispersion_imag
_atom_type_scat_source
C C 0.0033 0.0016 'International Tables Vol C Tables 4.2.6.8 and 6.1.1.4'
H H 0.0000 0.0000 'International Tables Vol C Tables 4.2.6.8 and 6.1.1.4'
N N 0.0061 0.0033 'International Tables Vol C Tables 4.2.6.8 and 6.1.1.4'
O O 0.0106 0.0060 'International Tables Vol C Tables 4.2.6.8 and 6.1.1.4'

loop_
_geom_angle_atom_site_label_1
_geom_angle_atom_site_label_2
_geom_angle_atom_site_label_3
_geom_angle
C1 C1' C4' 120.9(3)
C1 C1' C9 131.0(3)
C4' C1' C9 108.1(2)
C1' C1 C2 117.9(3)
C1' C1 H1 121.1
C2 C1 H1 121.1
C3 C2 C1 121.4(3)
C3 C2 H2 119.3
C1 C2 H2 119.3
C2 C3 C4 121.8(3)
C2 C3 H3 119.1
C4 C3 H3 119.1
N C4 C3 121.2(3)
N C4 C4' 121.6(3)
C3 C4 C4' 117.1(3)
C4 C4' C1' 120.8(3)
C4 C4' C5' 129.7(3)
C1' C4' C5' 109.5(2)
C5 C5' C8' 120.2(3)
C5 C5' C4' 132.9(3)
C8' C5' C4' 106.9(2)
C5' C5 C6 119.1(3)
C5' C5 H5 120.4
C6 C5 H5 120.4
C5 C6 C7 120.9(3)
C5 C6 H6 119.6
C7 C6 H6 119.6
C8 C7 C6 120.4(3)
C8 C7 H7 119.8
C6 C7 H7 119.8
C8' C8 C7 119.3(3)
C8' C8 H8 120.4
C7 C8 H8 120.4
C8 C8' C5' 120.1(3)
C8 C8' C9 129.7(2)
C5' C8' C9 110.1(2)
C10 C9 C8' 122.4(3)
C10 C9 C1' 132.1(3)
C8' C9 C1' 105.3(2)
C9 C10 C11 128.3(3)
C9 C10 H10 120.2(16)
C11 C10 H10 111.5(16)
O2 C11 O1 124.1(3)
O2 C11 C10 126.6(3)
O1 C11 C10 109.2(2)
O1 C12 C14 110.1(2)
O1 C12 C15 110.2(2)
C14 C12 C15 113.1(3)
O1 C12 C13 101.9(2)
C14 C12 C13 110.5(3)
C15 C12 C13 110.6(3)
C12 C13 H13A 109.5
C12 C13 H13B 109.5
H13A C13 H13B 109.5
C12 C13 H13C 109.5
H13A C13 H13C 109.5
H13B C13 H13C 109.5
C12 C14 H14A 109.5
C12 C14 H14B 109.5
H14A C14 H14B 109.5
C12 C14 H14C 109.5
H14A C14 H14C 109.5
H14B C14 H14C 109.5
C12 C15 H15A 109.5
C12 C15 H15B 109.5
H15A C15 H15B 109.5
C12 C15 H15C 109.5
H15A C15 H15C 109.5
H15B C15 H15C 109.5
C4 N H1N 111(2)
C4 N H2N 116(2)
H1N N H2N 104(3)
C11 O1 C12 120.9(2)

loop_
_geom_bond_atom_site_label_1
_geom_bond_atom_site_label_2
_geom_bond_distance
C1' C1 1.391(4)
C1' C4' 1.409(4)
C1' C9 1.493(4)
C1 C2 1.391(4)
C1 H1 0.9300
C2 C3 1.380(4)
C2 H2 0.9300
C3 C4 1.399(4)
C3 H3 0.9300
C4 N 1.398(4)
C4 C4' 1.400(4)
C4' C5' 1.478(4)
C5' C5 1.377(4)
C5' C8' 1.412(4)
C5 C6 1.387(4)
C5 H5 0.9300
C6 C7 1.387(4)
C6 H6 0.9300
C7 C8 1.384(4)
C7 H7 0.9300
C8 C8' 1.384(4)
C8 H8 0.9300
C8' C9 1.475(4)
C9 C10 1.340(4)
C10 C11 1.474(4)
C10 H10 0.96(3)
C11 O2 1.205(3)
C11 O1 1.347(3)
C12 O1 1.478(3)
C12 C14 1.498(4)
C12 C15 1.510(4)
C12 C13 1.519(4)
C13 H13A 0.9600
C13 H13B 0.9600
C13 H13C 0.9600
C14 H14A 0.9600
C14 H14B 0.9600
C14 H14C 0.9600
C15 H15A 0.9600
C15 H15B 0.9600
C15 H15C 0.9600
N H1N 0.85(3)
N H2N 0.92(3)

loop_
_geom_hbond_atom_site_label_D
_geom_hbond_atom_site_label_H
_geom_hbond_atom_site_label_A
_geom_hbond_site_symmetry_A
_geom_hbond_distance_DH
_geom_hbond_distance_HA
_geom_hbond_distance_DA
_geom_hbond_angle_DHA
N H1N O1 4_556 0.85(3) 2.62(3) 3.295(3) 137(3)
N H2N O2 6_557 0.92(3) 2.24(3) 3.133(3) 163(3)

loop_
_geom_torsion_atom_site_label_1
_geom_torsion_atom_site_label_2
_geom_torsion_atom_site_label_3
_geom_torsion_atom_site_label_4
_geom_torsion
C4' C1' C1 C2 -0.3(4)
C9 C1' C1 C2 179.3(3)
C1' C1 C2 C3 -1.4(4)
C1 C2 C3 C4 0.8(4)
C2 C3 C4 N 178.5(3)
C2 C3 C4 C4' 1.4(4)
N C4 C4' C1' 179.9(2)
C3 C4 C4' C1' -3.1(4)
N C4 C4' C5' 1.6(4)
C3 C4 C4' C5' 178.7(3)
C1 C1' C4' C4 2.6(4)
C9 C1' C4' C4 -177.1(2)
C1 C1' C4' C5' -178.8(2)
C9 C1' C4' C5' 1.5(3)
C4 C4' C5' C5 -4.5(5)
C1' C4' C5' C5 177.1(3)
C4 C4' C5' C8' 178.1(3)
C1' C4' C5' C8' -0.3(3)
C8' C5' C5 C6 -0.7(4)
C4' C5' C5 C6 -177.8(3)
C5' C5 C6 C7 -0.1(4)
C5 C6 C7 C8 0.8(5)
C6 C7 C8 C8' -0.7(4)
C7 C8 C8' C5' 0.0(4)
C7 C8 C8' C9 179.4(3)
C5 C5' C8' C8 0.8(4)
C4' C5' C8' C8 178.5(2)
C5 C5' C8' C9 -178.8(2)
C4' C5' C8' C9 -1.0(3)
C8 C8' C9 C10 6.5(5)
C5' C8' C9 C10 -174.0(3)
C8 C8' C9 C1' -177.6(3)
C5' C8' C9 C1' 1.9(3)
C1 C1' C9 C10 -6.4(5)
C4' C1' C9 C10 173.2(3)
C1 C1' C9 C8' 178.3(3)
C4' C1' C9 C8' -2.0(3)
C8' C9 C10 C11 -179.2(3)
C1' C9 C10 C11 6.2(5)
C9 C10 C11 O2 39.7(5)
C9 C10 C11 O1 -142.0(3)
O2 C11 O1 C12 2.5(4)
C10 C11 O1 C12 -175.8(2)
C14 C12 O1 C11 60.3(3)
C15 C12 O1 C11 -65.1(3)
C13 C12 O1 C11 177.6(2)

loop_
_cod_related_entry_id
_cod_related_entry_database
_cod_related_entry_code
1 ChemSpider 30655616
